data_7045334
loop_
_publ_author_name
'Artem'ev, Alexander V.'
'Ryzhikov, Maxim R.'
'Taidakov, Ilya V.'
'Rakhmanova, Mariana I.'
'Varaksina, Evgenia A.'
'Bagryanskaya, Irina Yu'
'Malysheva, Svetlana F.'
'Belogorlova, Nataliya A.'

_publ_section_title
;
 Bright green-to-yellow emitting Cu(i) complexes based on
 bis(2-pyridyl)phosphine oxides: synthesis, structure and effective
 thermally activated-delayed fluorescence.
;
_journal_issue 8
_journal_name_full 'Dalton transactions (Cambridge, England : 2003)'
_journal_page_first 2701
_journal_page_last 2710
_journal_paper_doi 10.1039/c7dt04758d
_journal_volume 47
_journal_year 2018
_chemical_formula_moiety 'C42 H34 Cu2 I2 N4 O2 P2'
_chemical_formula_sum 'C42 H34 Cu2 I2 N4 O2 P2'
_chemical_formula_weight 1069.55
_chemical_name_systematic 'bis[(Naphthalen-1-ylmethyl)di(pyridin-2-yl)phosphine  oxide]-bis(m2-iodo)-di-copper'
_space_group_crystal_system triclinic
_space_group_IT_number 2
_space_group_name_Hall '-P 1'
_space_group_name_H-M_alt 'P -1'
_symmetry_space_group_name_Hall '-P 1'
_symmetry_space_group_name_H-M 'P -1'
_atom_sites_solution_hydrogens geom
_audit_creation_method SHELXL-2014/7
_audit_update_record
;
2018-01-15 deposited with the CCDC.
2018-01-22 downloaded from the CCDC.
;
_cell_angle_alpha 111.493(3)
_cell_angle_beta 94.250(3)
_cell_angle_gamma 108.188(3)
_cell_formula_units_Z 4
_cell_length_a 12.8420(9)
_cell_length_b 19.1700(12)
_cell_length_c 20.1670(13)
_cell_measurement_reflns_used 9118
_cell_measurement_temperature 293(2)
_cell_measurement_theta_max 26.56
_cell_measurement_theta_min 2.38
_cell_volume 4287.8(5)
_computing_cell_refinement 'Bruker SAINT'
_computing_data_collection 'Bruker APEX2'
_computing_data_reduction 'Bruker SAINT'
_computing_molecular_graphics 'Bruker SHELXTL'
_computing_publication_material 'Bruker SHELXTL'
_computing_structure_refinement 'SHELXL-2014/7 (Sheldrick, 2014)'
_computing_structure_solution 'SHELXS-97 (Sheldrick, 2008)'
_diffrn_ambient_temperature 293(2)
_diffrn_measured_fraction_theta_full 0.964
_diffrn_measured_fraction_theta_max 0.964
_diffrn_measurement_device_type 'Bruker APEX-II CCD'
_diffrn_measurement_method '\f and \w scans'
_diffrn_radiation_type MoK\a
_diffrn_radiation_wavelength 0.71073
_diffrn_reflns_av_R_equivalents 0.0553
_diffrn_reflns_av_unetI/netI 0.0643
_diffrn_reflns_Laue_measured_fraction_full 0.964
_diffrn_reflns_Laue_measured_fraction_max 0.964
_diffrn_reflns_limit_h_max 14
_diffrn_reflns_limit_h_min -15
_diffrn_reflns_limit_k_max 22
_diffrn_reflns_limit_k_min -22
_diffrn_reflns_limit_l_max 24
_diffrn_reflns_limit_l_min -24
_diffrn_reflns_number 62633
_diffrn_reflns_point_group_measured_fraction_full 0.964
_diffrn_reflns_point_group_measured_fraction_max 0.964
_diffrn_reflns_theta_full 25.027
_diffrn_reflns_theta_max 25.027
_diffrn_reflns_theta_min 3.021
_diffrn_source 'sealed tube'
_exptl_absorpt_coefficient_mu 2.546
_exptl_absorpt_correction_T_max 0.8621
_exptl_absorpt_correction_T_min 0.6125
_exptl_absorpt_correction_type multi-scan
_exptl_absorpt_process_details SADABS
_exptl_crystal_colour yellow
_exptl_crystal_density_diffrn 1.657
_exptl_crystal_density_method 'not measured'
_exptl_crystal_description plate
_exptl_crystal_F_000 2096
_exptl_crystal_size_max 0.80
_exptl_crystal_size_mid 0.20
_exptl_crystal_size_min 0.05
_refine_diff_density_max 2.913
_refine_diff_density_min -2.124
_refine_diff_density_rms 0.177
_refine_ls_extinction_method none
_refine_ls_goodness_of_fit_ref 1.046
_refine_ls_hydrogen_treatment constr
_refine_ls_matrix_type full
_refine_ls_number_parameters 911
_refine_ls_number_reflns 14604
_refine_ls_number_restraints 874
_refine_ls_restrained_S_all 1.036
_refine_ls_R_factor_all 0.1673
_refine_ls_R_factor_gt 0.0873
_refine_ls_shift/su_max 0.041
_refine_ls_shift/su_mean 0.001
_refine_ls_structure_factor_coef Fsqd
_refine_ls_weighting_details 'w=1/[\s^2^(Fo^2^)+(0.0520P)^2^+90.4130P] where P=(Fo^2^+2Fc^2^)/3'
_refine_ls_weighting_scheme calc
_refine_ls_wR_factor_gt 0.1821
_refine_ls_wR_factor_ref 0.2381
_reflns_Friedel_coverage 0.000
_reflns_number_gt 7644
_reflns_number_total 14604
_reflns_threshold_expression 'I > 2\s(I)'
_cod_data_source_file c7dt04758d2.cif
_cod_data_source_block 5_b12_sq
_cod_depositor_comments 'Adding full bibliography for 7045329--7045334.cif.'
_cod_database_code 7045334
_shelx_shelxl_version_number 2014/7
_shelx_space_group_comment
;
The symmetry employed for this shelxl refinement is uniquely defined
by the following loop, which should always be used as a source of
symmetry information in preference to the above space-group names.
They are only intended as comments.
;
_shelx_estimated_absorpt_t_min 0.235
_shelx_estimated_absorpt_t_max 0.883

loop_
_space_group_symop_operation_xyz
'x, y, z'
'-x, -y, -z'

loop_
_atom_site_label
_atom_site_type_symbol
_atom_site_fract_x
_atom_site_fract_y
_atom_site_fract_z
_atom_site_U_iso_or_equiv
_atom_site_adp_type
_atom_site_occupancy
_atom_site_site_symmetry_order
_atom_site_calc_flag
_atom_site_refinement_flags_posn
_atom_site_refinement_flags_adp
_atom_site_refinement_flags_occupancy
_atom_site_disorder_assembly
_atom_site_disorder_group
I1B I 0.11091(9) -0.59086(6) 0.26923(5) 0.0611(3) Uani 1 1 d . U . . .
I1A I -0.03432(10) -0.42029(6) 0.23442(5) 0.0660(3) Uani 1 1 d . U . . .
Cu1A Cu 0.06629(15) -0.45717(10) 0.32498(8) 0.0502(4) Uani 1 1 d . U . . .
Cu1B Cu 0.01397(15) -0.55362(10) 0.17844(8) 0.0497(4) Uani 1 1 d . U . . .
P1A P 0.1086(3) -0.3143(2) 0.49847(18) 0.0498(8) Uani 1 1 d . U . . .
P1B P -0.0339(3) -0.6890(2) 0.00172(18) 0.0517(8) Uani 1 1 d . U . . .
O1B O -0.0691(8) -0.7342(6) -0.0784(5) 0.0603(19) Uani 1 1 d . U . . .
O1A O 0.1347(8) -0.2663(6) 0.5789(5) 0.0596(19) Uani 1 1 d . U . . .
N1A N -0.0324(9) -0.4655(6) 0.4016(5) 0.0482(17) Uani 1 1 d . U . . .
N1B N -0.1410(10) -0.6383(7) 0.1131(6) 0.0542(17) Uani 1 1 d . U . . .
N2A N 0.2207(10) -0.3761(6) 0.3946(6) 0.0532(17) Uani 1 1 d . U . . .
N2B N 0.0943(10) -0.5333(6) 0.0977(5) 0.0507(17) Uani 1 1 d . U . . .
C1A C -0.1258(13) -0.5311(9) 0.3826(7) 0.062(3) Uani 1 1 d . U . . .
H1A H -0.1450 -0.5711 0.3355 0.074 Uiso 1 1 calc R U . . .
C1B C -0.2339(13) -0.6369(10) 0.1397(8) 0.069(4) Uani 1 1 d . U . . .
H1B H -0.2260 -0.6064 0.1891 0.083 Uiso 1 1 calc R U . . .
C2B C -0.3405(15) -0.6793(11) 0.0961(9) 0.084(5) Uani 1 1 d . U . . .
H2B H -0.4029 -0.6770 0.1162 0.101 Uiso 1 1 calc R U . . .
C2A C -0.1938(13) -0.5410(9) 0.4306(7) 0.061(3) Uani 1 1 d . U . . .
H2A H -0.2605 -0.5854 0.4145 0.073 Uiso 1 1 calc R U . . .
C3A C -0.1647(13) -0.4873(9) 0.5005(8) 0.064(3) Uani 1 1 d . U . . .
H3A H -0.2082 -0.4961 0.5336 0.076 Uiso 1 1 calc R U . . .
C3B C -0.3540(15) -0.7245(10) 0.0232(8) 0.078(4) Uani 1 1 d . U . . .
H3B H -0.4252 -0.7522 -0.0069 0.094 Uiso 1 1 calc R U . . .
C4B C -0.2613(13) -0.7282(9) -0.0042(8) 0.063(3) Uani 1 1 d . U . . .
H4B H -0.2689 -0.7603 -0.0531 0.075 Uiso 1 1 calc R U . . .
C4A C -0.0699(13) -0.4189(9) 0.5225(7) 0.060(3) Uani 1 1 d . U . . .
H4A H -0.0488 -0.3799 0.5702 0.072 Uiso 1 1 calc R U . . .
C5B C -0.1558(12) -0.6840(8) 0.0407(7) 0.0521(19) Uani 1 1 d . U . . .
C5A C -0.0076(12) -0.4102(8) 0.4718(6) 0.0500(19) Uani 1 1 d . U . . .
C6A C 0.3157(13) -0.3835(9) 0.3740(8) 0.068(3) Uani 1 1 d . U . . .
H6A H 0.3115 -0.4130 0.3249 0.082 Uiso 1 1 calc R U . . .
C6B C 0.1645(12) -0.4608(8) 0.1118(7) 0.055(3) Uani 1 1 d . U . . .
H6B H 0.1877 -0.4240 0.1604 0.066 Uiso 1 1 calc R U . . .
C7A C 0.4194(14) -0.3497(10) 0.4215(8) 0.075(4) Uani 1 1 d . U . . .
H7A H 0.4829 -0.3566 0.4052 0.090 Uiso 1 1 calc R U . . .
C7B C 0.2073(12) -0.4341(9) 0.0606(7) 0.055(3) Uani 1 1 d . U . . .
H7B H 0.2586 -0.3821 0.0746 0.066 Uiso 1 1 calc R U . . .
C8B C 0.1714(13) -0.4872(9) -0.0115(7) 0.063(4) Uani 1 1 d . U . . .
H8B H 0.1973 -0.4717 -0.0477 0.076 Uiso 1 1 calc R U . . .
C8A C 0.4242(14) -0.3064(9) 0.4925(8) 0.066(3) Uani 1 1 d . U . . .
H8A H 0.4919 -0.2837 0.5261 0.079 Uiso 1 1 calc R U . . .
C9A C 0.3306(12) -0.2955(8) 0.5155(7) 0.054(3) Uani 1 1 d . U . . .
H9A H 0.3350 -0.2641 0.5641 0.065 Uiso 1 1 calc R U . . .
C9B C 0.0952(12) -0.5647(8) -0.0292(7) 0.052(3) Uani 1 1 d . U . . .
H9B H 0.0678 -0.6015 -0.0776 0.062 Uiso 1 1 calc R U . . .
C10B C 0.0612(11) -0.5859(8) 0.0263(6) 0.0481(19) Uani 1 1 d . U . . .
C10A C 0.2309(12) -0.3312(8) 0.4663(7) 0.0487(18) Uani 1 1 d . U . . .
C11B C 0.0390(14) -0.7303(10) 0.0479(8) 0.071(2) Uani 1 1 d . U . . .
H11A H 0.0517 -0.7002 0.1002 0.085 Uiso 1 1 calc R U . . .
H11B H -0.0077 -0.7858 0.0362 0.085 Uiso 1 1 calc R U . . .
C11A C 0.0623(12) -0.2668(8) 0.4446(7) 0.0560(18) Uani 1 1 d . U . . .
H11C H 0.1224 -0.2166 0.4536 0.067 Uiso 1 1 calc R U . . .
H11D H 0.0481 -0.3017 0.3933 0.067 Uiso 1 1 calc R U . . .
C12B C 0.1482(17) -0.7278(12) 0.0273(11) 0.089(3) Uani 1 1 d . U . . .
C12A C -0.0402(13) -0.2497(9) 0.4607(8) 0.062(2) Uani 1 1 d . U . . .
C13A C -0.1419(13) -0.3072(10) 0.4200(8) 0.068(3) Uani 1 1 d . U . . .
H13A H -0.1440 -0.3548 0.3836 0.081 Uiso 1 1 calc R U . . .
C13B C 0.244(2) -0.6668(15) 0.0771(13) 0.125(7) Uani 1 1 d . U . . .
H13B H 0.2347 -0.6336 0.1215 0.150 Uiso 1 1 calc R U . . .
C14A C -0.2434(16) -0.2964(12) 0.4318(10) 0.093(5) Uani 1 1 d . U . . .
H14A H -0.3114 -0.3363 0.4033 0.112 Uiso 1 1 calc R U . . .
C14B C 0.351(2) -0.653(2) 0.0643(16) 0.173(12) Uani 1 1 d . U . . .
H14B H 0.4137 -0.6143 0.1000 0.208 Uiso 1 1 calc R U . . .
C15B C 0.361(2) -0.6988(18) -0.0041(15) 0.150(9) Uani 1 1 d . U . . .
H15B H 0.4312 -0.6866 -0.0157 0.181 Uiso 1 1 calc R U . . .
C15A C -0.2416(17) -0.2272(12) 0.4853(11) 0.104(6) Uani 1 1 d . U . . .
H15A H -0.3088 -0.2211 0.4946 0.125 Uiso 1 1 calc R U . . .
C16B C 0.268(2) -0.7649(14) -0.0584(12) 0.104(4) Uani 1 1 d . U . . .
C16A C -0.1390(16) -0.1645(12) 0.5268(10) 0.091(5) Uani 1 1 d . U . . .
C17A C -0.1317(18) -0.0890(13) 0.5854(11) 0.114(7) Uani 1 1 d . U . . .
H17A H -0.1970 -0.0803 0.5959 0.136 Uiso 1 1 calc R U . . .
C17B C 0.274(2) -0.8179(18) -0.1262(15) 0.147(9) Uani 1 1 d . U . . .
H17B H 0.3412 -0.8100 -0.1418 0.176 Uiso 1 1 calc R U . . .
C18B C 0.182(3) -0.8795(19) -0.1679(15) 0.156(10) Uani 1 1 d . U . . .
H18B H 0.1924 -0.9125 -0.2119 0.187 Uiso 1 1 calc R U . . .
C18A C -0.0328(18) -0.0331(14) 0.6237(13) 0.137(10) Uani 1 1 d . U . . .
H18A H -0.0307 0.0144 0.6602 0.165 Uiso 1 1 calc R U . . .
C19A C 0.0693(18) -0.0430(13) 0.6111(13) 0.139(10) Uani 1 1 d . U . . .
H19A H 0.1371 -0.0021 0.6389 0.167 Uiso 1 1 calc R U . . .
C19B C 0.071(2) -0.9039(18) -0.1572(15) 0.159(10) Uani 1 1 d . U . . .
H19B H 0.0123 -0.9500 -0.1893 0.191 Uiso 1 1 calc R U . . .
C20B C 0.063(2) -0.8468(14) -0.0892(12) 0.115(6) Uani 1 1 d . U . . .
H20B H -0.0073 -0.8542 -0.0770 0.138 Uiso 1 1 calc R U . . .
C20A C 0.0688(16) -0.1119(11) 0.5585(10) 0.095(6) Uani 1 1 d . U . . .
H20A H 0.1363 -0.1179 0.5498 0.115 Uiso 1 1 calc R U . . .
C21A C -0.0366(14) -0.1765(10) 0.5158(9) 0.073(4) Uani 1 1 d . U . . .
C21B C 0.1562(19) -0.7804(13) -0.0407(11) 0.095(4) Uani 1 1 d . U . . .
I1D I 0.40761(13) -0.93393(8) -0.03246(6) 0.0978(5) Uani 1 1 d . U . . .
Cu1D Cu 0.5022(2) -0.94879(14) 0.07278(10) 0.0880(7) Uani 1 1 d . U . . .
P1D P 0.5075(5) -0.8126(3) 0.2452(2) 0.0788(11) Uani 1 1 d . U . . .
O1D O 0.5327(11) -0.7690(7) 0.3263(5) 0.088(2) Uani 1 1 d . U . . .
N1D N 0.4041(12) -0.9691(8) 0.1460(6) 0.075(3) Uani 1 1 d . U . . .
N2D N 0.6351(13) -0.8493(8) 0.1437(7) 0.081(2) Uani 1 1 d . U . . .
C1D C 0.3266(15) -1.0442(10) 0.1251(8) 0.074(4) Uani 1 1 d . U . . .
H1D H 0.3167 -1.0819 0.0779 0.089 Uiso 1 1 calc R U . . .
C2D C 0.2624(15) -1.0671(10) 0.1697(8) 0.076(4) Uani 1 1 d . U . . .
H2D H 0.2067 -1.1182 0.1516 0.092 Uiso 1 1 calc R U . . .
C3D C 0.2795(15) -1.0156(9) 0.2408(8) 0.073(4) Uani 1 1 d . U . . .
H3D H 0.2380 -1.0316 0.2721 0.088 Uiso 1 1 calc R U . . .
C4D C 0.3603(15) -0.9383(10) 0.2656(8) 0.077(4) Uani 1 1 d . U . . .
H4D H 0.3750 -0.9020 0.3140 0.092 Uiso 1 1 calc R U . . .
C5D C 0.4179(15) -0.9171(9) 0.2167(8) 0.074(2) Uani 1 1 d . U . . .
C6D C 0.7359(17) -0.8420(11) 0.1260(9) 0.090(4) Uani 1 1 d . U . . .
H6D H 0.7371 -0.8697 0.0775 0.108 Uiso 1 1 calc R U . . .
C7D C 0.8378(17) -0.7961(11) 0.1747(9) 0.091(4) Uani 1 1 d . U . . .
H7D H 0.9054 -0.7916 0.1597 0.109 Uiso 1 1 calc R U . . .
C8D C 0.8345(18) -0.7580(11) 0.2456(9) 0.094(5) Uani 1 1 d . U . . .
H8D H 0.9012 -0.7287 0.2806 0.112 Uiso 1 1 calc R U . . .
C9D C 0.7354(16) -0.7621(10) 0.2661(9) 0.084(4) Uani 1 1 d . U . . .
H9D H 0.7346 -0.7339 0.3146 0.101 Uiso 1 1 calc R U . . .
C10D C 0.6346(16) -0.8082(10) 0.2148(8) 0.079(2) Uani 1 1 d . U . . .
C11D C 0.4316(16) -0.7743(10) 0.1962(9) 0.087(3) Uani 1 1 d D U . . .
H11E H 0.4603 -0.7160 0.2218 0.104 Uiso 0.56(2) 1 calc R U P A 1
H11F H 0.4500 -0.7869 0.1484 0.104 Uiso 0.56(2) 1 calc R U P A 1
H11G H 0.4777 -0.7205 0.2024 0.104 Uiso 0.44(2) 1 calc R U P A 2
H11H H 0.4087 -0.8092 0.1445 0.104 Uiso 0.44(2) 1 calc R U P A 2
C12D C 0.297(2) -0.806(2) 0.1847(17) 0.115(11) Uiso 0.56(2) 1 d DG . P A 1
C13D C 0.221(3) -0.870(2) 0.1237(15) 0.222(17) Uiso 0.56(2) 1 d G . P A 1
H13D H 0.2444 -0.8893 0.0804 0.266 Uiso 0.56(2) 1 calc R U P A 1
C14D C 0.110(3) -0.904(2) 0.1275(18) 0.34(5) Uiso 0.56(2) 1 d G . P A 1
H14D H 0.0595 -0.9466 0.0867 0.406 Uiso 0.56(2) 1 calc R U P A 1
C15D C 0.075(2) -0.874(2) 0.192(2) 0.21(3) Uiso 0.56(2) 1 d G . P A 1
H15D H 0.0011 -0.8974 0.1948 0.255 Uiso 0.56(2) 1 calc R U P A 1
C16D C 0.1510(19) -0.8107(17) 0.2533(16) 0.177(16) Uiso 0.56(2) 1 d G . P A 1
C21D C 0.2618(17) -0.7764(16) 0.2494(15) 0.137(13) Uiso 0.56(2) 1 d G . P A 1
C20D C 0.338(2) -0.713(2) 0.3104(17) 0.169(12) Uiso 0.56(2) 1 d G . P A 1
H20D H 0.4118 -0.6896 0.3079 0.202 Uiso 0.56(2) 1 calc R U P A 1
C19D C 0.303(3) -0.683(2) 0.3752(16) 0.24(3) Uiso 0.56(2) 1 d G . P A 1
H19D H 0.3534 -0.6405 0.4160 0.283 Uiso 0.56(2) 1 calc R U P A 1
C18D C 0.192(4) -0.717(2) 0.3790(17) 0.27(4) Uiso 0.56(2) 1 d G . P A 1
H18D H 0.1684 -0.6977 0.4223 0.321 Uiso 0.56(2) 1 calc R U P A 1
C17D C 0.116(3) -0.781(2) 0.3180(19) 0.16(2) Uiso 0.56(2) 1 d G . P A 1
H17D H 0.0419 -0.8042 0.3206 0.195 Uiso 0.56(2) 1 calc R U P A 1
C19 C 0.323(2) -0.773(2) 0.233(2) 0.115(11) Uiso 0.44(2) 1 d DG . P A 2
C20 C 0.329(3) -0.727(2) 0.306(2) 0.169(12) Uiso 0.44(2) 1 d G . P A 2
H20 H 0.3973 -0.6896 0.3354 0.202 Uiso 0.44(2) 1 calc R U P A 2
C17 C 0.232(4) -0.738(3) 0.3339(17) 0.125(19) Uiso 0.44(2) 1 d G . P A 2
H17 H 0.2365 -0.7073 0.3827 0.150 Uiso 0.44(2) 1 calc R U P A 2
C24 C 0.130(3) -0.794(3) 0.289(2) 0.30(6) Uiso 0.44(2) 1 d G . P A 2
H24 H 0.0655 -0.8013 0.3083 0.363 Uiso 0.44(2) 1 calc R U P A 2
C15 C 0.124(2) -0.840(2) 0.216(2) 0.177(16) Uiso 0.44(2) 1 d G . P A 2
C13 C 0.220(3) -0.8293(19) 0.1881(17) 0.137(13) Uiso 0.44(2) 1 d G . P A 2
C1 C 0.214(4) -0.875(3) 0.1152(17) 0.222(17) Uiso 0.44(2) 1 d G . P A 2
H1 H 0.2785 -0.8679 0.0962 0.266 Uiso 0.44(2) 1 calc R U P A 2
C2S C 0.112(5) -0.931(3) 0.0706(19) 0.17(3) Uiso 0.44(2) 1 d G . P A 2
H2S H 0.1075 -0.9619 0.0218 0.205 Uiso 0.44(2) 1 calc R U P A 2
C21 C 0.015(4) -0.942(3) 0.099(3) 0.26(5) Uiso 0.44(2) 1 d G . P A 2
H21 H -0.0533 -0.9797 0.0691 0.315 Uiso 0.44(2) 1 calc R U P A 2
C33 C 0.021(3) -0.896(3) 0.172(3) 0.31(7) Uiso 0.44(2) 1 d G . P A 2
H33 H -0.0431 -0.9034 0.1908 0.376 Uiso 0.44(2) 1 calc R U P A 2
I1C I -0.55855(10) 0.09257(6) 0.48808(5) 0.0620(3) Uani 1 1 d . U . . .
Cu1C Cu -0.53260(14) -0.04727(10) 0.42534(8) 0.0462(4) Uani 1 1 d . U . . .
P1C P -0.5804(3) -0.1834(2) 0.24897(16) 0.0429(7) Uani 1 1 d . U . . .
O1C O -0.6102(8) -0.2290(5) 0.1682(4) 0.0521(18) Uani 1 1 d . U . . .
N1C N -0.6875(9) -0.1232(6) 0.3572(5) 0.0470(18) Uani 1 1 d . U . . .
N2C N -0.4458(9) -0.0312(6) 0.3460(5) 0.0418(17) Uani 1 1 d . U . . .
C1C C -0.7811(12) -0.1162(8) 0.3801(7) 0.056(3) Uani 1 1 d . U . . .
H1C H -0.7743 -0.0840 0.4288 0.067 Uiso 1 1 calc R U . . .
C2C C -0.8865(13) -0.1544(9) 0.3351(8) 0.061(3) Uani 1 1 d . U . . .
H2C H -0.9484 -0.1474 0.3537 0.073 Uiso 1 1 calc R U . . .
C3C C -0.8999(13) -0.2028(9) 0.2628(8) 0.062(3) Uani 1 1 d . U . . .
H3C H -0.9704 -0.2290 0.2318 0.074 Uiso 1 1 calc R U . . .
C4C C -0.8045(11) -0.2114(8) 0.2374(7) 0.052(3) Uani 1 1 d . U . . .
H4C H -0.8103 -0.2437 0.1888 0.063 Uiso 1 1 calc R U . . .
C5C C -0.7015(11) -0.1715(7) 0.2853(6) 0.0446(17) Uani 1 1 d . U . . .
C6C C -0.3682(12) 0.0419(8) 0.3624(7) 0.055(3) Uani 1 1 d . U . . .
H6C H -0.3473 0.0787 0.4109 0.066 Uiso 1 1 calc R U . . .
C7C C -0.3178(13) 0.0660(9) 0.3134(7) 0.060(4) Uani 1 1 d . U . . .
H7C H -0.2618 0.1165 0.3288 0.072 Uiso 1 1 calc R U . . .
C8C C -0.3511(13) 0.0147(8) 0.2415(7) 0.062(4) Uani 1 1 d . U . . .
H8C H -0.3204 0.0302 0.2065 0.075 Uiso 1 1 calc R U . . .
C9C C -0.4326(12) -0.0620(8) 0.2216(7) 0.057(3) Uani 1 1 d . U . . .
H9C H -0.4568 -0.0984 0.1729 0.069 Uiso 1 1 calc R U . . .
C10C C -0.4768(11) -0.0830(7) 0.2751(6) 0.0414(18) Uani 1 1 d . U . . .
C11C C -0.5259(11) -0.2298(8) 0.2993(7) 0.0512(17) Uani 1 1 d . U . . .
H11I H -0.5133 -0.1969 0.3510 0.061 Uiso 1 1 calc R U . . .
H11J H -0.5825 -0.2819 0.2890 0.061 Uiso 1 1 calc R U . . .
C12C C -0.4206(13) -0.2416(9) 0.2835(8) 0.057(2) Uani 1 1 d . U . . .
C13C C -0.3205(13) -0.1849(10) 0.3291(9) 0.071(4) Uani 1 1 d . U . . .
H13C H -0.3200 -0.1385 0.3665 0.085 Uiso 1 1 calc R U . . .
C14C C -0.2193(16) -0.1970(12) 0.3194(11) 0.103(7) Uani 1 1 d . U . . .
H14C H -0.1528 -0.1598 0.3521 0.124 Uiso 1 1 calc R U . . .
C15C C -0.2170(16) -0.2613(12) 0.2638(10) 0.103(6) Uani 1 1 d . U . . .
H15C H -0.1484 -0.2664 0.2572 0.124 Uiso 1 1 calc R U . . .
C16C C -0.3154(16) -0.3210(12) 0.2155(10) 0.097(6) Uani 1 1 d . U . . .
C17C C -0.3141(19) -0.3880(15) 0.1547(13) 0.148(10) Uani 1 1 d . U . . .
H17C H -0.2462 -0.3928 0.1454 0.177 Uiso 1 1 calc R U . . .
C18C C -0.4118(19) -0.4447(16) 0.1104(14) 0.172(13) Uani 1 1 d . U . . .
H18C H -0.4104 -0.4912 0.0740 0.206 Uiso 1 1 calc R U . . .
C19C C -0.5138(19) -0.4361(15) 0.1175(13) 0.154(12) Uani 1 1 d . U . . .
H19C H -0.5793 -0.4744 0.0842 0.184 Uiso 1 1 calc R U . . .
C20C C -0.5175(16) -0.3703(11) 0.1741(10) 0.101(6) Uani 1 1 d . U . . .
H20C H -0.5858 -0.3641 0.1792 0.121 Uiso 1 1 calc R U . . .
C21C C -0.4207(15) -0.3135(11) 0.2232(9) 0.081(5) Uani 1 1 d . U . . .

loop_
_atom_site_aniso_label
_atom_site_aniso_U_11
_atom_site_aniso_U_22
_atom_site_aniso_U_33
_atom_site_aniso_U_23
_atom_site_aniso_U_13
_atom_site_aniso_U_12
I1B 0.0842(7) 0.0536(6) 0.0418(5) 0.0161(4) 0.0049(5) 0.0269(5)
I1A 0.1043(9) 0.0636(6) 0.0369(5) 0.0177(4) 0.0117(5) 0.0437(6)
Cu1A 0.0648(11) 0.0499(9) 0.0299(7) 0.0132(7) 0.0089(7) 0.0172(8)
Cu1B 0.0664(11) 0.0477(9) 0.0279(7) 0.0125(6) 0.0080(7) 0.0158(8)
P1A 0.0623(18) 0.0447(16) 0.0335(14) 0.0100(12) 0.0052(13) 0.0165(14)
P1B 0.0679(19) 0.0438(16) 0.0321(14) 0.0074(12) 0.0045(13) 0.0172(15)
O1B 0.077(4) 0.056(4) 0.0359(19) 0.0084(18) 0.0054(19) 0.022(3)
O1A 0.073(4) 0.057(4) 0.0361(19) 0.0090(18) 0.0045(19) 0.021(3)
N1A 0.062(3) 0.046(3) 0.0326(19) 0.0143(17) 0.0060(17) 0.018(2)
N1B 0.068(2) 0.050(3) 0.037(2) 0.0137(18) 0.0079(15) 0.0175(18)
N2A 0.065(2) 0.048(3) 0.038(2) 0.0140(18) 0.0092(14) 0.0159(18)
N2B 0.066(3) 0.046(2) 0.0322(18) 0.0116(16) 0.0080(18) 0.016(2)
C1A 0.072(4) 0.055(4) 0.041(3) 0.014(3) 0.010(3) 0.009(3)
C1B 0.071(3) 0.072(7) 0.048(3) 0.012(3) 0.013(2) 0.019(3)
C2B 0.071(3) 0.096(10) 0.056(4) 0.010(4) 0.010(2) 0.019(3)
C2A 0.070(4) 0.060(4) 0.044(3) 0.021(3) 0.011(3) 0.016(3)
C3A 0.072(4) 0.063(4) 0.045(3) 0.020(3) 0.012(3) 0.015(4)
C3B 0.072(3) 0.085(9) 0.055(4) 0.013(4) 0.008(2) 0.021(3)
C4B 0.069(3) 0.060(6) 0.045(3) 0.013(3) 0.0034(19) 0.017(2)
C4A 0.071(4) 0.061(4) 0.039(3) 0.016(3) 0.013(3) 0.017(3)
C5B 0.069(2) 0.045(4) 0.037(2) 0.0138(19) 0.0064(15) 0.019(2)
C5A 0.062(3) 0.048(2) 0.033(2) 0.0131(17) 0.0066(18) 0.018(2)
C6A 0.066(3) 0.067(7) 0.053(3) 0.010(3) 0.013(2) 0.019(3)
C6B 0.070(6) 0.047(3) 0.038(3) 0.013(2) 0.011(3) 0.015(3)
C7A 0.068(3) 0.075(9) 0.059(3) 0.008(4) 0.009(2) 0.021(3)
C7B 0.067(6) 0.053(3) 0.043(3) 0.018(3) 0.013(3) 0.019(3)
C8B 0.081(7) 0.057(3) 0.043(3) 0.017(2) 0.014(3) 0.017(4)
C8A 0.066(3) 0.059(7) 0.058(3) 0.012(4) 0.008(2) 0.020(3)
C9A 0.064(3) 0.045(6) 0.045(3) 0.013(3) 0.0040(19) 0.017(3)
C9B 0.064(6) 0.053(3) 0.037(2) 0.016(2) 0.010(2) 0.023(3)
C10B 0.060(4) 0.048(2) 0.0325(19) 0.0112(16) 0.0068(18) 0.021(2)
C10A 0.063(2) 0.041(4) 0.038(2) 0.0151(19) 0.0077(15) 0.016(2)
C11B 0.092(4) 0.069(4) 0.055(4) 0.024(3) 0.007(3) 0.038(3)
C11A 0.067(3) 0.051(4) 0.044(3) 0.017(3) 0.004(3) 0.019(3)
C12B 0.101(4) 0.105(6) 0.086(5) 0.050(4) 0.023(3) 0.057(4)
C12A 0.070(3) 0.061(4) 0.053(4) 0.023(3) 0.009(3) 0.026(3)
C13A 0.070(3) 0.066(4) 0.060(5) 0.020(4) 0.007(3) 0.025(3)
C13B 0.103(4) 0.145(10) 0.105(6) 0.026(7) 0.022(3) 0.049(4)
C14A 0.072(4) 0.090(6) 0.088(8) 0.005(6) 0.006(3) 0.031(3)
C14B 0.108(5) 0.212(18) 0.132(8) 0.006(9) 0.033(4) 0.046(5)
C15B 0.124(5) 0.175(13) 0.124(7) 0.026(8) 0.037(4) 0.060(5)
C15A 0.077(4) 0.097(6) 0.098(9) -0.003(6) 0.004(3) 0.036(3)
C16B 0.120(5) 0.123(9) 0.101(6) 0.055(5) 0.032(4) 0.072(5)
C16A 0.077(4) 0.088(5) 0.084(7) 0.005(5) 0.004(3) 0.037(3)
C17A 0.084(5) 0.103(7) 0.106(10) -0.013(7) -0.004(5) 0.045(4)
C17B 0.137(7) 0.169(13) 0.118(7) 0.029(7) 0.039(5) 0.068(7)
C18B 0.138(7) 0.175(13) 0.127(8) 0.022(8) 0.039(6) 0.066(7)
C18A 0.084(5) 0.111(7) 0.142(13) -0.032(9) -0.009(5) 0.048(5)
C19A 0.083(5) 0.101(7) 0.152(13) -0.037(9) -0.009(5) 0.043(4)
C19B 0.139(7) 0.172(12) 0.124(8) 0.009(9) 0.038(6) 0.061(7)
C20B 0.123(5) 0.129(8) 0.100(6) 0.037(6) 0.026(4) 0.065(5)
C20A 0.076(4) 0.074(5) 0.103(9) -0.001(6) -0.001(4) 0.034(3)
C21A 0.075(4) 0.069(4) 0.064(5) 0.015(4) 0.005(3) 0.031(3)
C21B 0.119(5) 0.112(7) 0.086(5) 0.051(5) 0.025(4) 0.070(5)
I1D 0.1348(12) 0.0914(9) 0.0486(6) 0.0311(6) 0.0086(7) 0.0172(8)
Cu1D 0.1122(17) 0.0816(14) 0.0405(9) 0.0256(10) 0.0061(10) -0.0010(12)
P1D 0.110(3) 0.059(2) 0.0455(18) 0.0187(16) 0.0016(17) 0.0080(19)
O1D 0.118(5) 0.073(4) 0.048(2) 0.019(2) 0.002(2) 0.014(4)
N1D 0.104(4) 0.060(3) 0.041(2) 0.022(2) 0.004(2) 0.008(3)
N2D 0.109(3) 0.066(4) 0.047(2) 0.024(2) 0.0033(18) 0.007(2)
C1D 0.099(6) 0.060(3) 0.047(3) 0.022(3) 0.007(3) 0.010(3)
C2D 0.104(7) 0.060(4) 0.051(4) 0.024(3) 0.012(4) 0.013(4)
C3D 0.102(7) 0.060(4) 0.051(4) 0.025(3) 0.010(4) 0.019(4)
C4D 0.110(7) 0.062(4) 0.046(3) 0.024(3) 0.008(3) 0.015(4)
C5D 0.103(4) 0.061(3) 0.041(2) 0.0224(19) 0.002(2) 0.012(2)
C6D 0.110(3) 0.077(7) 0.054(3) 0.021(4) 0.005(2) 0.006(3)
C7D 0.110(3) 0.077(9) 0.057(4) 0.022(4) 0.004(3) 0.005(3)
C8D 0.109(4) 0.084(9) 0.056(4) 0.021(4) 0.002(3) 0.008(3)
C9D 0.109(3) 0.070(7) 0.049(3) 0.023(3) 0.000(2) 0.008(3)
C10D 0.108(3) 0.064(4) 0.047(2) 0.024(2) 0.0015(19) 0.009(2)
C11D 0.115(6) 0.068(5) 0.060(5) 0.029(4) 0.002(4) 0.013(5)
I1C 0.0960(8) 0.0584(6) 0.0359(5) 0.0128(4) 0.0091(5) 0.0427(6)
Cu1C 0.0574(10) 0.0485(9) 0.0303(7) 0.0120(7) 0.0099(7) 0.0212(8)
P1C 0.0494(17) 0.0395(15) 0.0284(13) 0.0051(11) 0.0033(12) 0.0132(13)
O1C 0.058(4) 0.051(3) 0.0312(18) 0.0044(17) 0.0035(18) 0.017(3)
N1C 0.054(2) 0.047(3) 0.036(2) 0.0127(19) 0.0093(15) 0.0191(18)
N2C 0.048(3) 0.041(2) 0.0280(19) 0.0081(16) 0.0035(18) 0.015(2)
C1C 0.056(2) 0.058(6) 0.047(3) 0.014(3) 0.013(2) 0.022(3)
C2C 0.056(3) 0.064(7) 0.054(3) 0.016(4) 0.010(2) 0.021(3)
C3C 0.056(3) 0.065(7) 0.054(3) 0.015(4) 0.010(2) 0.021(3)
C4C 0.052(2) 0.051(6) 0.044(3) 0.013(3) 0.0045(19) 0.016(2)
C5C 0.052(2) 0.042(3) 0.036(2) 0.0130(19) 0.0081(15) 0.0163(19)
C6C 0.066(5) 0.046(3) 0.033(3) 0.007(2) 0.008(3) 0.006(3)
C7C 0.070(6) 0.053(4) 0.038(3) 0.012(3) 0.010(3) 0.007(4)
C8C 0.075(7) 0.054(4) 0.038(3) 0.012(2) 0.012(3) 0.007(4)
C9C 0.070(6) 0.053(3) 0.033(2) 0.011(2) 0.010(3) 0.009(4)
C10C 0.047(3) 0.042(2) 0.0281(19) 0.0078(16) 0.0036(18) 0.016(2)
C11C 0.059(3) 0.048(4) 0.040(3) 0.013(3) 0.004(2) 0.020(3)
C12C 0.062(3) 0.060(4) 0.052(4) 0.022(3) 0.010(3) 0.026(3)
C13C 0.063(3) 0.073(5) 0.062(5) 0.013(4) 0.007(3) 0.025(3)
C14C 0.067(4) 0.107(8) 0.091(8) -0.008(7) 0.003(3) 0.037(4)
C15C 0.073(4) 0.109(8) 0.088(8) -0.007(7) 0.003(3) 0.041(4)
C16C 0.073(4) 0.100(7) 0.084(7) -0.004(6) 0.003(3) 0.042(4)
C17C 0.083(5) 0.148(11) 0.123(10) -0.047(10) -0.010(5) 0.059(5)
C18C 0.086(5) 0.158(11) 0.156(14) -0.068(12) -0.019(6) 0.065(6)
C19C 0.084(5) 0.137(11) 0.140(11) -0.058(11) -0.017(5) 0.058(5)
C20C 0.074(4) 0.091(7) 0.095(7) -0.013(6) -0.004(4) 0.041(4)
C21C 0.070(4) 0.079(5) 0.072(5) 0.003(5) 0.004(3) 0.035(3)

loop_
_atom_type_symbol
_atom_type_description
_atom_type_scat_dispersion_real
_atom_type_scat_dispersion_imag
_atom_type_scat_source
C C 0.0033 0.0016 'International Tables Vol C Tables 4.2.6.8 and 6.1.1.4'
H H 0.0000 0.0000 'International Tables Vol C Tables 4.2.6.8 and 6.1.1.4'
N N 0.0061 0.0033 'International Tables Vol C Tables 4.2.6.8 and 6.1.1.4'
O O 0.0106 0.0060 'International Tables Vol C Tables 4.2.6.8 and 6.1.1.4'
P P 0.1023 0.0942 'International Tables Vol C Tables 4.2.6.8 and 6.1.1.4'
Cu Cu 0.3201 1.2651 'International Tables Vol C Tables 4.2.6.8 and 6.1.1.4'
I I -0.4742 1.8119 'International Tables Vol C Tables 4.2.6.8 and 6.1.1.4'

loop_
_geom_angle_atom_site_label_1
_geom_angle_atom_site_label_2
_geom_angle_atom_site_label_3
_geom_angle
_geom_angle_site_symmetry_1
_geom_angle_site_symmetry_3
Cu1B I1B Cu1A 63.35(5) . .
Cu1A I1A Cu1B 62.85(5) . .
N1A Cu1A N2A 100.1(4) . .
N1A Cu1A I1A 107.4(3) . .
N2A Cu1A I1A 120.7(3) . .
N1A Cu1A I1B 109.2(3) . .
N2A Cu1A I1B 100.9(3) . .
I1A Cu1A I1B 116.97(6) . .
N1A Cu1A Cu1B 127.8(3) . .
N2A Cu1A Cu1B 130.7(3) . .
I1A Cu1A Cu1B 60.27(5) . .
I1B Cu1A Cu1B 56.71(5) . .
N2B Cu1B N1B 99.2(4) . .
N2B Cu1B I1B 118.8(3) . .
N1B Cu1B I1B 116.7(3) . .
N2B Cu1B I1A 100.6(3) . .
N1B Cu1B I1A 101.5(3) . .
I1B Cu1B I1A 116.81(6) . .
N2B Cu1B Cu1A 128.3(3) . .
N1B Cu1B Cu1A 128.8(3) . .
I1B Cu1B Cu1A 59.94(5) . .
I1A Cu1B Cu1A 56.88(5) . .
O1A P1A C10A 111.7(6) . .
O1A P1A C11A 114.4(6) . .
C10A P1A C11A 104.8(6) . .
O1A P1A C5A 111.0(6) . .
C10A P1A C5A 110.4(6) . .
C11A P1A C5A 104.2(6) . .
O1B P1B C11B 115.1(6) . .
O1B P1B C5B 109.8(6) . .
C11B P1B C5B 107.3(7) . .
O1B P1B C10B 111.0(6) . .
C11B P1B C10B 105.7(7) . .
C5B P1B C10B 107.6(6) . .
C1A N1A C5A 115.9(12) . .
C1A N1A Cu1A 119.0(9) . .
C5A N1A Cu1A 125.0(9) . .
C1B N1B C5B 117.3(13) . .
C1B N1B Cu1B 118.2(9) . .
C5B N1B Cu1B 123.3(10) . .
C6A N2A C10A 116.1(12) . .
C6A N2A Cu1A 118.6(9) . .
C10A N2A Cu1A 122.9(10) . .
C6B N2B C10B 116.1(11) . .
C6B N2B Cu1B 119.1(9) . .
C10B N2B Cu1B 123.3(9) . .
N1A C1A C2A 122.1(13) . .
N1B C1B C2B 122.2(14) . .
C3B C2B C1B 119.8(17) . .
C3A C2A C1A 120.7(15) . .
C2A C3A C4A 119.2(14) . .
C4B C3B C2B 118.7(16) . .
C3B C4B C5B 119.9(14) . .
C5A C4A C3A 117.7(13) . .
N1B C5B C4B 122.0(14) . .
N1B C5B P1B 119.4(11) . .
C4B C5B P1B 118.7(10) . .
N1A C5A C4A 124.2(13) . .
N1A C5A P1A 118.2(10) . .
C4A C5A P1A 117.3(10) . .
N2A C6A C7A 124.0(14) . .
N2B C6B C7B 125.7(13) . .
C8A C7A C6A 117.1(16) . .
C8B C7B C6B 117.8(14) . .
C7B C8B C9B 118.6(13) . .
C7A C8A C9A 120.8(15) . .
C10A C9A C8A 119.2(13) . .
C10B C9B C8B 118.9(13) . .
N2B C10B C9B 123.0(13) . .
N2B C10B P1B 119.1(10) . .
C9B C10B P1B 117.9(10) . .
N2A C10A C9A 122.7(13) . .
N2A C10A P1A 119.3(10) . .
C9A C10A P1A 118.0(10) . .
C12B C11B P1B 112.2(12) . .
C12A C11A P1A 113.8(10) . .
C21B C12B C13B 121(2) . .
C21B C12B C11B 122.5(19) . .
C13B C12B C11B 116.5(18) . .
C13A C12A C21A 119.2(15) . .
C13A C12A C11A 118.0(14) . .
C21A C12A C11A 122.7(14) . .
C12A C13A C14A 121.9(16) . .
C14B C13B C12B 124(2) . .
C15A C14A C13A 119.6(18) . .
C13B C14B C15B 117(3) . .
C14B C15B C16B 123(3) . .
C14A C15A C16A 120.8(18) . .
C17B C16B C21B 116(2) . .
C17B C16B C15B 126(2) . .
C21B C16B C15B 118(2) . .
C21A C16A C15A 119.3(16) . .
C21A C16A C17A 117.2(17) . .
C15A C16A C17A 123.3(18) . .
C18A C17A C16A 120.6(19) . .
C16B C17B C18B 119(3) . .
C19B C18B C17B 131(3) . .
C17A C18A C19A 123(2) . .
C20A C19A C18A 120(2) . .
C20B C19B C18B 110(3) . .
C19B C20B C21B 122(2) . .
C19A C20A C21A 120.3(18) . .
C16A C21A C12A 119.0(16) . .
C16A C21A C20A 119.2(15) . .
C12A C21A C20A 121.7(16) . .
C12B C21B C20B 122(2) . .
C12B C21B C16B 117(2) . .
C20B C21B C16B 121(2) . .
Cu1D I1D Cu1D 65.72(8) . 2_635
N2D Cu1D N1D 99.5(5) . .
N2D Cu1D I1D 116.0(4) . .
N1D Cu1D I1D 115.8(4) . .
N2D Cu1D I1D 102.8(5) . 2_635
N1D Cu1D I1D 106.7(4) . 2_635
I1D Cu1D I1D 114.28(8) . 2_635
N2D Cu1D Cu1D 126.7(4) . 2_635
N1D Cu1D Cu1D 131.2(4) . 2_635
I1D Cu1D Cu1D 60.82(8) . 2_635
I1D Cu1D Cu1D 53.46(9) 2_635 2_635
O1D P1D C10D 109.5(8) . .
O1D P1D C5D 110.6(7) . .
C10D P1D C5D 109.2(8) . .
O1D P1D C11D 114.7(8) . .
C10D P1D C11D 108.1(8) . .
C5D P1D C11D 104.5(8) . .
C1D N1D C5D 115.7(13) . .
C1D N1D Cu1D 117.4(10) . .
C5D N1D Cu1D 126.5(11) . .
C6D N2D C10D 117.1(15) . .
C6D N2D Cu1D 115.9(11) . .
C10D N2D Cu1D 123.2(13) . .
N1D C1D C2D 123.3(15) . .
C1D C2D C3D 120.3(16) . .
C2D C3D C4D 118.6(16) . .
C5D C4D C3D 118.3(15) . .
N1D C5D C4D 123.5(15) . .
N1D C5D P1D 118.0(11) . .
C4D C5D P1D 118.2(12) . .
N2D C6D C7D 124.7(17) . .
C8D C7D C6D 117(2) . .
C9D C8D C7D 120.8(19) . .
C8D C9D C10D 120.3(17) . .
N2D C10D C9D 120.2(18) . .
N2D C10D P1D 121.6(14) . .
C9D C10D P1D 118.2(13) . .
C12D C11D P1D 118.2(16) . .
C19 C11D P1D 104.5(18) . .
C13D C12D C21D 120.0 . .
C13D C12D C11D 125.9(18) . .
C21D C12D C11D 112.3(17) . .
C14D C13D C12D 120.0 . .
C13D C14D C15D 120.0 . .
C14D C15D C16D 120.0 . .
C15D C16D C21D 120.0 . .
C15D C16D C17D 120.0 . .
C21D C16D C17D 120.0 . .
C20D C21D C16D 120.0 . .
C20D C21D C12D 120.0 . .
C16D C21D C12D 120.0 . .
C21D C20D C19D 120.0 . .
C18D C19D C20D 120.0 . .
C17D C18D C19D 120.0 . .
C18D C17D C16D 120.0 . .
C20 C19 C13 120.0 . .
C20 C19 C11D 124(2) . .
C13 C19 C11D 115(2) . .
C17 C20 C19 120.0 . .
C24 C17 C20 120.0 . .
C17 C24 C15 120.0 . .
C13 C15 C24 120.0 . .
C13 C15 C33 120.0 . .
C24 C15 C33 120.0 . .
C1 C13 C15 120.0 . .
C1 C13 C19 120.0 . .
C15 C13 C19 120.0 . .
C13 C1 C2S 120.0 . .
C21 C2S C1 120.0 . .
C2S C21 C33 120.0 . .
C21 C33 C15 120.0 . .
Cu1C I1C Cu1C 64.30(6) 2_456 .
N1C Cu1C N2C 97.9(4) . .
N1C Cu1C I1C 119.3(3) . 2_456
N2C Cu1C I1C 115.3(3) . 2_456
N1C Cu1C I1C 103.5(3) . .
N2C Cu1C I1C 102.4(3) . .
I1C Cu1C I1C 115.70(6) 2_456 .
N1C Cu1C Cu1C 132.5(3) . 2_456
N2C Cu1C Cu1C 126.9(3) . 2_456
I1C Cu1C Cu1C 59.24(6) 2_456 2_456
I1C Cu1C Cu1C 56.46(6) . 2_456
O1C P1C C11C 115.4(6) . .
O1C P1C C5C 111.5(6) . .
C11C P1C C5C 104.1(6) . .
O1C P1C C10C 110.8(5) . .
C11C P1C C10C 107.2(6) . .
C5C P1C C10C 107.2(6) . .
C1C N1C C5C 116.2(11) . .
C1C N1C Cu1C 119.2(9) . .
C5C N1C Cu1C 123.7(9) . .
C6C N2C C10C 116.5(11) . .
C6C N2C Cu1C 117.9(8) . .
C10C N2C Cu1C 124.2(9) . .
N1C C1C C2C 123.6(13) . .
C3C C2C C1C 119.9(14) . .
C2C C3C C4C 118.0(14) . .
C5C C4C C3C 119.1(13) . .
N1C C5C C4C 123.2(12) . .
N1C C5C P1C 119.5(10) . .
C4C C5C P1C 117.2(10) . .
N2C C6C C7C 125.0(12) . .
C6C C7C C8C 118.7(14) . .
C7C C8C C9C 118.4(13) . .
C10C C9C C8C 119.4(12) . .
N2C C10C C9C 122.0(12) . .
N2C C10C P1C 118.9(9) . .
C9C C10C P1C 119.1(9) . .
C12C C11C P1C 115.4(10) . .
C13C C12C C21C 119.7(14) . .
C13C C12C C11C 118.5(13) . .
C21C C12C C11C 121.7(14) . .
C12C C13C C14C 120.3(15) . .
C15C C14C C13C 121.1(18) . .
C14C C15C C16C 121.5(18) . .
C15C C16C C21C 120.3(16) . .
C15C C16C C17C 122.1(18) . .
C21C C16C C17C 117.4(17) . .
C18C C17C C16C 120(2) . .
C17C C18C C19C 122(2) . .
C20C C19C C18C 119(2) . .
C19C C20C C21C 120.4(18) . .
C20C C21C C16C 120.7(16) . .
C20C C21C C12C 122.2(15) . .
C16C C21C C12C 117.1(15) . .

loop_
_geom_bond_atom_site_label_1
_geom_bond_atom_site_label_2
_geom_bond_distance
_geom_bond_site_symmetry_2
I1B Cu1B 2.5665(18) .
I1B Cu1A 2.6572(19) .
I1A Cu1A 2.5830(18) .
I1A Cu1B 2.6780(19) .
Cu1A N1A 2.089(11) .
Cu1A N2A 2.094(11) .
Cu1A Cu1B 2.744(2) .
Cu1B N2B 2.081(10) .
Cu1B N1B 2.088(12) .
P1A O1A 1.491(9) .
P1A C10A 1.819(14) .
P1A C11A 1.824(13) .
P1A C5A 1.828(14) .
P1B O1B 1.480(9) .
P1B C11B 1.802(15) .
P1B C5B 1.816(15) .
P1B C10B 1.825(14) .
N1A C1A 1.343(17) .
N1A C5A 1.361(15) .
N1B C1B 1.348(18) .
N1B C5B 1.361(16) .
N2A C6A 1.350(18) .
N2A C10A 1.354(15) .
N2B C6B 1.310(16) .
N2B C10B 1.360(15) .
C1A C2A 1.375(19) .
C1B C2B 1.38(2) .
C2B C3B 1.37(2) .
C2A C3A 1.344(19) .
C3A C4A 1.38(2) .
C3B C4B 1.36(2) .
C4B C5B 1.384(19) .
C4A C5A 1.370(18) .
C6A C7A 1.39(2) .
C6B C7B 1.388(18) .
C7A C8A 1.35(2) .
C7B C8B 1.373(18) .
C8B C9B 1.395(19) .
C8A C9A 1.368(19) .
C9A C10A 1.365(18) .
C9B C10B 1.379(17) .
C11B C12B 1.48(2) .
C11A C12A 1.48(2) .
C12B C21B 1.41(3) .
C12B C13B 1.39(3) .
C12A C13A 1.37(2) .
C12A C21A 1.42(2) .
C13A C14A 1.41(2) .
C13B C14B 1.38(3) .
C14A C15A 1.36(2) .
C14B C15B 1.38(3) .
C15B C16B 1.44(3) .
C15A C16A 1.41(2) .
C16B C17B 1.40(3) .
C16B C21B 1.47(3) .
C16A C21A 1.42(2) .
C16A C17A 1.47(2) .
C17A C18A 1.32(3) .
C17B C18B 1.32(3) .
C18B C19B 1.41(3) .
C18A C19A 1.41(3) .
C19A C20A 1.36(2) .
C19B C20B 1.45(3) .
C20B C21B 1.41(3) .
C20A C21A 1.45(2) .
I1D Cu1D 2.518(2) .
I1D Cu1D 2.736(3) 2_635
Cu1D N2D 2.050(14) .
Cu1D N1D 2.075(13) .
Cu1D I1D 2.736(3) 2_635
Cu1D Cu1D 2.856(4) 2_635
P1D O1D 1.494(11) .
P1D C10D 1.77(2) .
P1D C5D 1.813(16) .
P1D C11D 1.817(17) .
N1D C1D 1.356(19) .
N1D C5D 1.368(18) .
N2D C6D 1.35(2) .
N2D C10D 1.363(19) .
C1D C2D 1.36(2) .
C2D C3D 1.36(2) .
C3D C4D 1.39(2) .
C4D C5D 1.38(2) .
C6D C7D 1.38(2) .
C7D C8D 1.36(2) .
C8D C9D 1.36(2) .
C9D C10D 1.39(2) .
C11D C12D 1.61(3) .
C11D C19 1.63(3) .
C12D C13D 1.3900 .
C12D C21D 1.3900 .
C13D C14D 1.3900 .
C14D C15D 1.3900 .
C15D C16D 1.3900 .
C16D C21D 1.3900 .
C16D C17D 1.3900 .
C21D C20D 1.3900 .
C20D C19D 1.3900 .
C19D C18D 1.3900 .
C18D C17D 1.3900 .
C19 C20 1.3900 .
C19 C13 1.3900 .
C20 C17 1.3900 .
C17 C24 1.3900 .
C24 C15 1.3900 .
C15 C13 1.3900 .
C15 C33 1.3900 .
C13 C1 1.3900 .
C1 C2S 1.3900 .
C2S C21 1.3900 .
C21 C33 1.3900 .
I1C Cu1C 2.5722(17) 2_456
I1C Cu1C 2.6521(18) .
Cu1C N1C 2.070(11) .
Cu1C N2C 2.075(10) .
Cu1C I1C 2.5722(17) 2_456
Cu1C Cu1C 2.781(3) 2_456
P1C O1C 1.490(8) .
P1C C11C 1.804(13) .
P1C C5C 1.811(13) .
P1C C10C 1.818(13) .
N1C C1C 1.346(16) .
N1C C5C 1.366(15) .
N2C C6C 1.344(16) .
N2C C10C 1.349(14) .
C1C C2C 1.380(19) .
C2C C3C 1.374(19) .
C3C C4C 1.396(19) .
C4C C5C 1.381(17) .
C6C C7C 1.360(18) .
C7C C8C 1.362(18) .
C8C C9C 1.400(19) .
C9C C10C 1.384(17) .
C11C C12C 1.477(19) .
C12C C13C 1.38(2) .
C12C C21C 1.47(2) .
C13C C14C 1.41(2) .
C14C C15C 1.34(2) .
C15C C16C 1.40(2) .
C16C C21C 1.42(2) .
C16C C17C 1.42(2) .
C17C C18C 1.35(3) .
C18C C19C 1.38(3) .
C19C C20C 1.37(2) .
C20C C21C 1.38(2) .
